data_1542996
loop_
_publ_author_name
'Duret, Guillaume'
'Quinlan, Robert'
'Martin, Rainer E.'
'Bisseret, Philippe'
'Neuburger, Markus'
'Gandon, Vincent'
'Blanchard, Nicolas'

_publ_section_title
;
 Inverse Electron-Demand [4 + 2]-Cycloadditions of Ynamides: Access to
 Novel Pyridine Scaffolds.
;
_journal_issue 7
_journal_name_full 'Organic letters'
_journal_page_first 1610
_journal_page_last 1613
_journal_paper_doi 10.1021/acs.orglett.6b00464
_journal_volume 18
_journal_year 2016
_chemical_formula_moiety 'C17 H13 F1 N2 O3'
_chemical_formula_sum 'C17 H13 F N2 O3'
_chemical_formula_weight 312.30
_space_group_IT_number 61
_symmetry_cell_setting orthorhombic
_symmetry_space_group_name_Hall '-P 2ac 2ab'
_symmetry_space_group_name_H-M 'P b c a'
_atom_sites_solution_hydrogens difmap
_atom_sites_solution_primary other
_cell_angle_alpha 90
_cell_angle_beta 90
_cell_angle_gamma 90
_cell_formula_units_Z 8
_cell_length_a 7.3389(7)
_cell_length_b 15.6186(13)
_cell_length_c 23.534(2)
_cell_measurement_reflns_used 7312
_cell_measurement_temperature 123
_cell_measurement_theta_max 69
_cell_measurement_theta_min 6
_cell_volume 2697.5(4)
_computing_cell_refinement 'Apex2 (Bruker AXS, 2006)'
_computing_data_collection 'Apex2 (Bruker AXS, 2006)'
_computing_data_reduction 'Apex2 (Bruker AXS, 2006)'
_computing_molecular_graphics 'CAMERON (Watkin et al., 1996)'
_computing_publication_material 'CRYSTALS (Betteridge et al., 2003)'
_computing_structure_refinement 'CRYSTALS (Betteridge et al., 2003)'
_computing_structure_solution 'Superflip (Palatinus & Chapuis, 2007)'
_diffrn_ambient_temperature 123
_diffrn_measured_fraction_theta_full 0.992
_diffrn_measured_fraction_theta_max 0.975
_diffrn_measurement_device Area
_diffrn_measurement_device_type 'Bruker Kappa Apex2'
_diffrn_measurement_method '\f & \w scans'
_diffrn_radiation_monochromator graphite
_diffrn_radiation_type 'Cu K\a'
_diffrn_radiation_wavelength 1.54178
_diffrn_reflns_av_R_equivalents 0.033
_diffrn_reflns_limit_h_max 8
_diffrn_reflns_limit_h_min -8
_diffrn_reflns_limit_k_max 18
_diffrn_reflns_limit_k_min -17
_diffrn_reflns_limit_l_max 24
_diffrn_reflns_limit_l_min -28
_diffrn_reflns_number 16957
_diffrn_reflns_theta_full 66.500
_diffrn_reflns_theta_max 69.109
_diffrn_reflns_theta_min 5.665
_diffrn_standards_number 0
_exptl_absorpt_coefficient_mu 0.977
_exptl_absorpt_correction_T_max 0.98
_exptl_absorpt_correction_T_min 0.92
_exptl_absorpt_correction_type multi-scan
_exptl_absorpt_process_details 'SADABS (Siemens, 1996)'
_exptl_crystal_colour colourless
_exptl_crystal_density_diffrn 1.538
_exptl_crystal_density_method 'not measured'
_exptl_crystal_description plate
_exptl_crystal_F_000 1295.995
_exptl_crystal_recrystallization_method
; 
 
;
_exptl_crystal_size_max 0.170
_exptl_crystal_size_mid 0.090
_exptl_crystal_size_min 0.020
_refine_diff_density_max 0.27
_refine_diff_density_min -0.19
_refine_ls_extinction_method None
_refine_ls_goodness_of_fit_ref 1.1160
_refine_ls_hydrogen_treatment constr
_refine_ls_matrix_type full
_refine_ls_number_parameters 208
_refine_ls_number_reflns 2282
_refine_ls_number_restraints 0
_refine_ls_R_factor_all 0.0353
_refine_ls_R_factor_gt 0.0333
_refine_ls_shift/su_max 0.0006650
_refine_ls_shift/su_mean 0.0000729
_refine_ls_structure_factor_coef F
_refine_ls_weighting_details
;
 Method, part 1, Chebychev polynomial, (Watkin, 1994, Prince, 1982) 
 [weight] = 1.0/[A~0~*T~0~(x)+A~1~*T~1~(x) ... +A~n-1~]*T~n-1~(x)] 
 where A~i~ are the Chebychev coefficients listed below and x= Fcalc/Fmax 
 Method = Robust Weighting (Prince, 1982) 
 W = [weight] * [1-(deltaF/6*sigmaF)^2^]^2^ 
 A~i~ are: 
 0.153 0.157 0.502E-01 
;
_refine_ls_weighting_scheme calc
_refine_ls_wR_factor_all 0.0418
_refine_ls_wR_factor_gt 0.0350
_refine_ls_wR_factor_ref 0.0346
_reflns_limit_h_max 8
_reflns_limit_h_min 0
_reflns_limit_k_max 18
_reflns_limit_k_min 0
_reflns_limit_l_max 28
_reflns_limit_l_min 0
_reflns_number_gt 2325
_reflns_number_total 2451
_reflns_threshold_expression I>2.0\s(I)
_oxford_diffrn_Wilson_B_factor 0.00
_oxford_diffrn_Wilson_scale 0.00
_oxford_refine_ls_r_factor_ref 0.0328
_oxford_refine_ls_scale 0.07107(12)
_oxford_reflns_number_all 2441
_oxford_reflns_threshold_expression_ref I>3.0\s(I)
_cod_data_source_file ol6b00464_si_002.cif
_cod_data_source_block 1
_cod_depositor_comments
;
The following automatic conversions were performed:

'_atom_sites_solution_primary' value 'Other' changed to 'other'
according to
/usr/data/users/saulius/crontab/automatic-downloads/current/ACS/lib/dictionaries/cif_core.dic
dictionary named 'cif_core.dic' version 2.4.2 from 2011-04-26.

Automatic conversion script
Id: cif_fix_values 4268 2015-11-12 08:31:59Z antanas 
;
_cod_original_cell_volume 2697.5(2)
_cod_original_formula_sum 'C17 H13 F1 N2 O3'
_cod_database_code 1542996

loop_
_symmetry_equiv_pos_as_xyz
x,y,z
-x,-y,-z
-x+1/2,y+1/2,z
x+1/2,-y+1/2,-z
x,-y+1/2,z+1/2
-x,y+1/2,-z+1/2
-x+1/2,-y,z+1/2
x+1/2,y,-z+1/2

loop_
_atom_site_label
_atom_site_type_symbol
_atom_site_fract_x
_atom_site_fract_y
_atom_site_fract_z
_atom_site_U_iso_or_equiv
_atom_site_occupancy
_atom_site_adp_type
_atom_site_refinement_flags_posn
F1 F 0.19675(10) 0.40678(5) 0.72923(3) 0.0222 1.0000 Uani .
N1 N 0.38272(15) 0.59834(7) 0.79191(4) 0.0193 1.0000 Uani .
N2 N 0.31671(14) 0.48704(6) 0.62788(4) 0.0151 1.0000 Uani .
O1 O 0.50792(13) 0.71544(5) 0.74690(4) 0.0224 1.0000 Uani .
O2 O 0.25572(13) 0.46429(6) 0.43284(4) 0.0230 1.0000 Uani .
O3 O 0.14931(12) 0.58403(5) 0.47463(4) 0.0185 1.0000 Uani .
C1 C 0.28143(16) 0.48392(8) 0.73244(5) 0.0164 1.0000 Uani .
C2 C 0.30668(17) 0.52036(8) 0.78481(5) 0.0182 1.0000 Uani .
C3 C 0.42871(17) 0.63717(8) 0.74437(5) 0.0165 1.0000 Uani .
C4 C 0.54929(19) 0.74279(8) 0.68910(5) 0.0203 1.0000 Uani .
C5 C 0.49025(17) 0.67039(8) 0.64843(5) 0.0189 1.0000 Uani .
C6 C 0.41027(16) 0.60606(8) 0.68891(5) 0.0153 1.0000 Uani .
C7 C 0.33662(16) 0.52518(8) 0.68215(5) 0.0147 1.0000 Uani .
C8 C 0.37255(16) 0.40471(7) 0.61099(5) 0.0142 1.0000 Uani .
C9 C 0.43904(16) 0.33633(8) 0.64288(5) 0.0159 1.0000 Uani .
C10 C 0.48180(16) 0.26170(8) 0.61373(5) 0.0176 1.0000 Uani .
C11 C 0.46136(17) 0.25576(8) 0.55456(5) 0.0189 1.0000 Uani .
C12 C 0.39619(16) 0.32397(8) 0.52301(5) 0.0171 1.0000 Uani .
C13 C 0.35035(16) 0.39989(7) 0.55137(5) 0.0145 1.0000 Uani .
C14 C 0.27855(16) 0.48132(8) 0.53317(5) 0.0153 1.0000 Uani .
C15 C 0.26148(16) 0.53149(8) 0.58022(5) 0.0155 1.0000 Uani .
C16 C 0.22922(16) 0.50642(8) 0.47518(5) 0.0156 1.0000 Uani .
C17 C 0.10635(18) 0.61784(8) 0.41934(5) 0.0199 1.0000 Uani .
H21 H 0.2683 0.4897 0.8170 0.0212 1.0000 Uiso R
H41 H 0.4792 0.7963 0.6825 0.0247 1.0000 Uiso R
H42 H 0.6822 0.7529 0.6873 0.0241 1.0000 Uiso R
H51 H 0.3986 0.6917 0.6219 0.0238 1.0000 Uiso R
H52 H 0.5920 0.6476 0.6273 0.0238 1.0000 Uiso R
H91 H 0.4549 0.3401 0.6826 0.0178 1.0000 Uiso R
H101 H 0.5250 0.2139 0.6344 0.0216 1.0000 Uiso R
H111 H 0.4910 0.2041 0.5360 0.0219 1.0000 Uiso R
H121 H 0.3830 0.3204 0.4828 0.0207 1.0000 Uiso R
H151 H 0.2174 0.5880 0.5823 0.0187 1.0000 Uiso R
H171 H 0.2180 0.6296 0.3992 0.0296 1.0000 Uiso R
H172 H 0.0354 0.6693 0.4261 0.0293 1.0000 Uiso R
H173 H 0.0316 0.5769 0.3986 0.0289 1.0000 Uiso R

loop_
_atom_site_aniso_label
_atom_site_aniso_U_11
_atom_site_aniso_U_22
_atom_site_aniso_U_33
_atom_site_aniso_U_23
_atom_site_aniso_U_13
_atom_site_aniso_U_12
F1 0.0247(4) 0.0190(4) 0.0230(4) -0.0007(3) 0.0034(3) -0.0067(3)
N1 0.0204(6) 0.0216(5) 0.0157(5) -0.0022(4) 0.0012(4) 0.0000(4)
N2 0.0172(5) 0.0153(5) 0.0128(5) -0.0013(4) -0.0027(4) 0.0016(4)
O1 0.0319(5) 0.0186(4) 0.0166(4) -0.0037(4) 0.0027(4) -0.0063(4)
O2 0.0303(5) 0.0239(5) 0.0147(4) -0.0033(4) -0.0019(4) 0.0065(4)
O3 0.0243(5) 0.0175(4) 0.0139(4) 0.0015(3) -0.0029(3) 0.0044(4)
C1 0.0141(6) 0.0152(6) 0.0198(6) 0.0005(5) 0.0006(5) 0.0000(5)
C2 0.0175(6) 0.0207(6) 0.0163(6) 0.0025(5) 0.0023(5) 0.0019(5)
C3 0.0158(6) 0.0172(6) 0.0163(6) -0.0029(5) 0.0009(5) 0.0020(5)
C4 0.0269(7) 0.0168(6) 0.0171(6) -0.0011(5) 0.0032(5) -0.0008(5)
C5 0.0225(6) 0.0171(6) 0.0170(6) -0.0004(5) 0.0012(5) -0.0005(5)
C6 0.0148(6) 0.0168(6) 0.0144(6) 0.0001(5) -0.0002(4) 0.0029(5)
C7 0.0119(6) 0.0174(6) 0.0148(6) -0.0023(5) -0.0011(4) 0.0034(5)
C8 0.0118(6) 0.0146(6) 0.0161(6) -0.0017(5) -0.0005(4) -0.0014(4)
C9 0.0146(6) 0.0175(6) 0.0155(6) 0.0007(5) -0.0011(4) -0.0017(5)
C10 0.0163(6) 0.0148(6) 0.0218(6) 0.0034(5) -0.0012(5) -0.0006(5)
C11 0.0196(6) 0.0144(6) 0.0227(7) -0.0039(5) 0.0015(5) -0.0008(5)
C12 0.0181(6) 0.0177(6) 0.0156(6) -0.0024(5) -0.0002(5) -0.0014(5)
C13 0.0116(6) 0.0169(6) 0.0149(6) -0.0006(5) -0.0005(4) -0.0017(4)
C14 0.0145(6) 0.0164(6) 0.0152(6) 0.0003(5) -0.0013(4) -0.0009(5)
C15 0.0152(6) 0.0151(6) 0.0162(6) 0.0000(5) -0.0031(5) 0.0017(5)
C16 0.0130(6) 0.0165(6) 0.0172(6) -0.0008(5) -0.0011(4) -0.0016(5)
C17 0.0218(7) 0.0222(6) 0.0158(6) 0.0054(5) -0.0013(5) 0.0008(5)

loop_
_atom_type_symbol
_atom_type_scat_dispersion_real
_atom_type_scat_dispersion_imag
_atom_type_scat_Cromer_Mann_a1
_atom_type_scat_Cromer_Mann_b1
_atom_type_scat_Cromer_Mann_a2
_atom_type_scat_Cromer_Mann_b2
_atom_type_scat_Cromer_Mann_a3
_atom_type_scat_Cromer_Mann_b3
_atom_type_scat_Cromer_Mann_a4
_atom_type_scat_Cromer_Mann_b4
_atom_type_scat_Cromer_Mann_c
_atom_type_scat_source
C 0.0181 0.0091 2.3100 20.8439 1.0200 10.2075 1.5886 0.5687 0.8650 51.6512 0.2156 'International Tables Vol C 4.2.6.8 and 6.1.1.4'
H 0.0000 0.0000 0.4930 10.5109 0.3229 26.1257 0.1402 3.1424 0.0408 57.7998 0.0030 'International Tables Vol C 4.2.6.8 and 6.1.1.4'
N 0.0311 0.0180 12.2126 0.0057 3.1322 9.8933 2.0125 28.9975 1.1663 0.5826 -11.5290 'International Tables Vol C 4.2.6.8 and 6.1.1.4'
O 0.0492 0.0322 3.0485 13.2771 2.2868 5.7011 1.5463 0.3239 0.8670 32.9089 0.2508 'International Tables Vol C 4.2.6.8 and 6.1.1.4'
F 0.0727 0.0534 3.5392 10.2825 2.6412 4.2944 1.5170 0.2615 1.0243 26.1476 0.2776 'International Tables Vol C 4.2.6.8 and 6.1.1.4'

loop_
_geom_angle_atom_site_label_1
_geom_angle_atom_site_label_2
_geom_angle_atom_site_label_3
_geom_angle
_geom_angle_publ_flag
C2 N1 C3 114.61(11) yes
C7 N2 C8 127.50(10) yes
C7 N2 C15 123.47(10) yes
C8 N2 C15 108.41(10) yes
C3 O1 C4 108.23(9) yes
C16 O3 C17 115.74(9) yes
F1 C1 C2 118.72(11) yes
F1 C1 C7 119.43(11) yes
C2 C1 C7 121.83(11) yes
C1 C2 N1 122.81(11) yes
C1 C2 H21 118.2 no
N1 C2 H21 119.0 no
O1 C3 N1 119.23(11) yes
O1 C3 C6 113.31(11) yes
N1 C3 C6 127.44(11) yes
O1 C4 C5 107.78(10) yes
O1 C4 H41 106.5 no
C5 C4 H41 112.0 no
O1 C4 H42 107.0 no
C5 C4 H42 111.5 no
H41 C4 H42 111.7 no
C4 C5 C6 101.91(10) yes
C4 C5 H51 109.9 no
C6 C5 H51 111.3 no
C4 C5 H52 111.9 no
C6 C5 H52 112.4 no
H51 C5 H52 109.3 no
C5 C6 C3 108.73(11) yes
C5 C6 C7 133.62(11) yes
C3 C6 C7 117.53(11) yes
N2 C7 C1 122.41(11) yes
N2 C7 C6 121.87(11) yes
C1 C7 C6 115.72(11) yes
N2 C8 C9 130.58(11) yes
N2 C8 C13 107.17(10) yes
C9 C8 C13 122.25(11) yes
C8 C9 C10 117.17(11) yes
C8 C9 H91 121.9 no
C10 C9 H91 120.9 no
C9 C10 C11 121.43(11) yes
C9 C10 H101 118.9 no
C11 C10 H101 119.6 no
C10 C11 C12 121.22(11) yes
C10 C11 H111 119.4 no
C12 C11 H111 119.3 no
C11 C12 C13 118.60(11) yes
C11 C12 H121 121.5 no
C13 C12 H121 119.9 no
C8 C13 C12 119.32(11) yes
C8 C13 C14 106.85(10) yes
C12 C13 C14 133.83(11) yes
C13 C14 C15 107.43(10) yes
C13 C14 C16 127.08(11) yes
C15 C14 C16 125.48(11) yes
N2 C15 C14 110.14(10) yes
N2 C15 H151 122.0 no
C14 C15 H151 127.9 no
C14 C16 O3 110.94(10) yes
C14 C16 O2 125.57(11) yes
O3 C16 O2 123.49(11) yes
O3 C17 H171 109.2 no
O3 C17 H172 105.9 no
H171 C17 H172 112.2 no
O3 C17 H173 109.6 no
H171 C17 H173 110.9 no
H172 C17 H173 108.9 no

loop_
_geom_bond_atom_site_label_1
_geom_bond_atom_site_label_2
_geom_bond_distance
_geom_bond_publ_flag
F1 C1 1.3578(14) yes
N1 C2 1.3502(17) yes
N1 C3 1.3164(17) yes
N2 C7 1.4169(15) yes
N2 C8 1.4069(15) yes
N2 C15 1.3799(15) yes
O1 C3 1.3550(15) yes
O1 C4 1.4577(15) yes
O2 C16 1.2098(15) yes
O3 C16 1.3466(15) yes
O3 C17 1.4394(14) yes
C1 C2 1.3702(18) yes
C1 C7 1.4071(17) yes
C2 H21 0.939 no
C3 C6 1.3993(17) yes
C4 C5 1.5436(17) yes
C4 H41 0.994 no
C4 H42 0.989 no
C5 C6 1.5038(17) yes
C5 H51 0.976 no
C5 H52 0.965 no
C6 C7 1.3832(17) yes
C8 C9 1.3935(17) yes
C8 C13 1.4146(17) yes
C9 C10 1.3883(17) yes
C9 H91 0.943 no
C10 C11 1.4037(18) yes
C10 H101 0.946 no
C11 C12 1.3839(18) yes
C11 H111 0.942 no
C12 C13 1.4016(17) yes
C12 H121 0.952 no
C13 C14 1.4418(17) yes
C14 C15 1.3622(17) yes
C14 C16 1.4653(17) yes
C15 H151 0.942 no
C17 H171 0.964 no
C17 H172 0.971 no
C17 H173 0.974 no

loop_
_geom_hbond_atom_site_label_D
_geom_hbond_atom_site_label_H
_geom_hbond_atom_site_label_A
_geom_hbond_site_symmetry_A
_geom_hbond_angle_DHA
_geom_hbond_distance_DH
_geom_hbond_distance_HA
_geom_hbond_distance_DA
_geom_hbond_publ_flag
C5 H52 O2 2_666 153.06(4) 0.965 2.512 3.3998(17) yes
C9 H91 O1 6_646 127.19(3) 0.943 2.573 3.2318(17) yes
C10 H101 N1 6_646 168.86(4) 0.946 2.593 3.5255(17) yes
C11 H111 O3 3_545 142.07(3) 0.942 2.582 3.3752(17) yes
